data_4133916
loop_
_publ_author_name
'Jin, Shengfei'
'Dang, Hang T.'
'Haug, Graham C.'
'He, Ru'
'Nguyen, Viet D.'
'Nguyen, Vu T.'
'Arman, Hadi D.'
'Schanze, Kirk S.'
'Larionov, Oleg V.'

_publ_section_title
;
 Visible Light-Induced Borylation of C-O, C-N, and C-X Bonds.
;
_journal_issue 3
_journal_name_full 'Journal of the American Chemical Society'
_journal_page_first 1603
_journal_page_last 1613
_journal_paper_doi 10.1021/jacs.9b12519
_journal_volume 142
_journal_year 2020
_chemical_formula_moiety 'C6 H7 B F3 N, H2 O'
_chemical_formula_sum 'C6 H9 B F3 N O'
_chemical_formula_weight 178.95
_space_group_crystal_system monoclinic
_space_group_IT_number 14
_space_group_name_Hall '-P 2ybc'
_space_group_name_H-M_alt 'P 1 21/c 1'
_atom_sites_solution_hydrogens mixed
_atom_sites_solution_primary dual
_audit_creation_date 2019-06-05
_audit_creation_method
;
Olex2 1.2
(compiled 2018.05.29 svn.r3508 for OlexSys, GUI svn.r5506)
;
_cell_angle_alpha 90
_cell_angle_beta 91.676(3)
_cell_angle_gamma 90
_cell_formula_units_Z 4
_cell_length_a 7.5748(2)
_cell_length_b 7.5235(2)
_cell_length_c 13.5891(4)
_cell_measurement_reflns_used 6253
_cell_measurement_temperature 98(2)
_cell_measurement_theta_max 29.0660
_cell_measurement_theta_min 2.9860
_cell_volume 774.10(4)
_computing_cell_refinement 'CrysAlisPro 1.171.40.54a (Rigaku OD, 2019)'
_computing_data_collection 'CrysAlisPro 1.171.40.54a (Rigaku OD, 2019)'
_computing_data_reduction 'CrysAlisPro 1.171.40.54a (Rigaku OD, 2019)'
_computing_molecular_graphics 'Olex2 (Dolomanov et al., 2009)'
_computing_publication_material 'Olex2 (Dolomanov et al., 2009)'
_computing_structure_refinement 'ShelXL (Sheldrick, 2015)'
_computing_structure_solution 'ShelXT (Sheldrick, 2015)'
_diffrn_ambient_temperature 98(2)
_diffrn_detector 'CCD plate'
_diffrn_measured_fraction_theta_full 1.000
_diffrn_measured_fraction_theta_max 1.000
_diffrn_measurement_details
;
List of Runs (angles in degrees, time in seconds):

  # Type    Start    End  Width  t~exp~   \w     \q     \k     \f   Frames
--------------------------------------------------------------------------
  1  \w    -97.00  82.00   1.00    5.00    --   -7.70  -7.00  56.00  179
  2  \w    -21.00  94.00   1.00    5.00    --    4.20  38.00-180.00  115
  3  \w    -97.00  23.00   1.00    5.00    --   -7.70 -57.00-120.00  120
  4  \w    -41.00  82.00   1.00    5.00    --   -7.70  72.00  60.00  123
  5  \w    -41.00 -16.00   1.00    5.00    --   -7.70  72.00 -60.00   25
  6  \w    -33.00  82.00   1.00    5.00    --   -7.70  38.00-150.00  115
;
_diffrn_measurement_device 'four-circle diffractometer'
_diffrn_measurement_device_type 'XtaLAB AFC12 (RCD3): Kappa single'
_diffrn_measurement_method '\w scans'
_diffrn_orient_matrix_type 'CrysAlisPro convention (1999,Acta A55,543-557)'
_diffrn_orient_matrix_UB_11 0.0207007000
_diffrn_orient_matrix_UB_12 -0.0065176000
_diffrn_orient_matrix_UB_13 0.0511329000
_diffrn_orient_matrix_UB_21 -0.0911347000
_diffrn_orient_matrix_UB_22 0.0048413000
_diffrn_orient_matrix_UB_23 0.0102213000
_diffrn_orient_matrix_UB_31 -0.0061827000
_diffrn_orient_matrix_UB_32 -0.0939239000
_diffrn_orient_matrix_UB_33 -0.0030341000
_diffrn_radiation_monochromator mirror
_diffrn_radiation_probe x-ray
_diffrn_radiation_type MoK\a
_diffrn_radiation_wavelength 0.71073
_diffrn_reflns_av_R_equivalents 0.0276
_diffrn_reflns_av_unetI/netI 0.0120
_diffrn_reflns_Laue_measured_fraction_full 1.000
_diffrn_reflns_Laue_measured_fraction_max 1.000
_diffrn_reflns_limit_h_max 9
_diffrn_reflns_limit_h_min -9
_diffrn_reflns_limit_k_max 9
_diffrn_reflns_limit_k_min -9
_diffrn_reflns_limit_l_max 17
_diffrn_reflns_limit_l_min -17
_diffrn_reflns_number 15109
_diffrn_reflns_point_group_measured_fraction_full 1.000
_diffrn_reflns_point_group_measured_fraction_max 1.000
_diffrn_reflns_theta_full 25.242
_diffrn_reflns_theta_max 26.486
_diffrn_reflns_theta_min 2.690
_diffrn_source 'Rotating-anode X-ray tube'
_diffrn_source_type 'Rigaku (Mo) X-ray Source'
_exptl_absorpt_coefficient_mu 0.149
_exptl_absorpt_correction_T_max 1.00000
_exptl_absorpt_correction_T_min 0.93677
_exptl_absorpt_correction_type multi-scan
_exptl_absorpt_process_details
;
CrysAlisPro 1.171.40.54a (Rigaku Oxford Diffraction, 2019)
Empirical absorption correction using spherical harmonics,
 implemented in SCALE3 ABSPACK scaling algorithm.
;
_exptl_crystal_colour 'clear colourless'
_exptl_crystal_colour_lustre clear
_exptl_crystal_colour_primary colourless
_exptl_crystal_density_diffrn 1.535
_exptl_crystal_description plank
_exptl_crystal_F_000 368
_exptl_crystal_size_max 0.43
_exptl_crystal_size_mid 0.17
_exptl_crystal_size_min 0.1
_refine_diff_density_max 0.375
_refine_diff_density_min -0.243
_refine_diff_density_rms 0.045
_refine_ls_extinction_method none
_refine_ls_goodness_of_fit_ref 1.050
_refine_ls_hydrogen_treatment mixed
_refine_ls_matrix_type full
_refine_ls_number_parameters 119
_refine_ls_number_reflns 1606
_refine_ls_number_restraints 0
_refine_ls_restrained_S_all 1.050
_refine_ls_R_factor_all 0.0347
_refine_ls_R_factor_gt 0.0343
_refine_ls_shift/su_max 0.000
_refine_ls_shift/su_mean 0.000
_refine_ls_structure_factor_coef Fsqd
_refine_ls_weighting_details 'w=1/[\s^2^(Fo^2^)+(0.0400P)^2^+0.5000P] where P=(Fo^2^+2Fc^2^)/3'
_refine_ls_weighting_scheme calc
_refine_ls_wR_factor_gt 0.0863
_refine_ls_wR_factor_ref 0.0866
_reflns_Friedel_coverage 0.000
_reflns_number_gt 1590
_reflns_number_total 1606
_reflns_threshold_expression 'I > 2\s(I)'
_cod_data_source_file cd1870.cif
_cod_data_source_block cd1870
_cod_depositor_comments 'Adding full bibliography for 4133912--4133933.cif.'
_cod_database_code 4133916
_shelx_shelxl_version_number 2016/6
_chemical_oxdiff_formula C6H6B1F3K1N1
_chemical_oxdiff_usercomment HDA488-16
_shelx_space_group_comment
;
The symmetry employed for this shelxl refinement is uniquely defined
by the following loop, which should always be used as a source of
symmetry information in preference to the above space-group names.
They are only intended as comments.
;
_shelx_estimated_absorpt_t_max 0.985
_shelx_estimated_absorpt_t_min 0.939
_reflns_odcompleteness_completeness 99.94
_reflns_odcompleteness_iscentric 1
_reflns_odcompleteness_theta 26.32
_olex2_refinement_description
;
1. Fixed Uiso
 At 1.2 times of:
  All B(H) groups, All C(H) groups
 At 1.5 times of:
  All B(H,H) groups, All C(H,H,H) groups
2.a Aromatic/amide H refined with riding coordinates:
 C4(H4), C1(H1A), C2(H2)
2.b Idealised Me refined as rotating group:
 C6(H6A,H6B,H6C)
;
_olex2_exptl_crystal_mounting_method 'nylon loop'
_olex2_submission_special_instructions 'No special instructions were received'
_oxdiff_exptl_absorpt_empirical_details
;
Empirical correction (ABSPACK) includes:
- Absorption correction using spherical harmonics
- Frame scaling
;
_oxdiff_exptl_absorpt_empirical_full_max 1.087
_oxdiff_exptl_absorpt_empirical_full_min 0.926

loop_
_space_group_symop_operation_xyz
'x, y, z'
'-x, y+1/2, -z+1/2'
'-x, -y, -z'
'x, -y-1/2, z-1/2'

loop_
_atom_site_label
_atom_site_type_symbol
_atom_site_fract_x
_atom_site_fract_y
_atom_site_fract_z
_atom_site_U_iso_or_equiv
_atom_site_adp_type
_atom_site_occupancy
_atom_site_site_symmetry_order
_atom_site_calc_flag
_atom_site_refinement_flags_posn
F2 F 0.86751(10) 0.70000(10) 0.72104(6) 0.0211(2) Uani 1 1 d .
F1 F 0.67933(10) 0.46409(11) 0.72849(6) 0.0220(2) Uani 1 1 d .
F3 F 0.90774(10) 0.45811(11) 0.62236(6) 0.0224(2) Uani 1 1 d .
O1 O 0.20151(13) 0.93672(14) 0.29620(8) 0.0238(2) Uani 1 1 d .
N1 N 0.42360(14) 0.80502(14) 0.43999(8) 0.0155(2) Uani 1 1 d .
C3 C 0.65081(16) 0.65679(16) 0.57992(9) 0.0145(3) Uani 1 1 d .
C4 C 0.47862(16) 0.70546(16) 0.60169(9) 0.0151(3) Uani 1 1 d .
H4 H 0.438672 0.687663 0.666573 0.018 Uiso 1 1 calc R
C1 C 0.58933(17) 0.76177(18) 0.41486(9) 0.0176(3) Uani 1 1 d .
H1A H 0.626390 0.782580 0.349672 0.021 Uiso 1 1 calc R
C5 C 0.36403(16) 0.77902(16) 0.53147(9) 0.0151(3) Uani 1 1 d .
C2 C 0.70443(16) 0.68782(17) 0.48320(9) 0.0164(3) Uani 1 1 d .
H2 H 0.820805 0.657485 0.465086 0.020 Uiso 1 1 calc R
C6 C 0.17663(17) 0.82636(18) 0.55051(10) 0.0199(3) Uani 1 1 d .
H6A H 0.124965 0.887678 0.492928 0.030 Uiso 1 1 calc GR
H6B H 0.172613 0.904610 0.608056 0.030 Uiso 1 1 calc GR
H6C H 0.109331 0.717848 0.563045 0.030 Uiso 1 1 calc GR
B1 B 0.77859(18) 0.56493(19) 0.66359(10) 0.0157(3) Uani 1 1 d .
H1 H 0.347(2) 0.851(2) 0.3922(12) 0.019 Uiso 1 1 d R
H1B H 0.175(2) 1.042(3) 0.2886(13) 0.023 Uiso 1 1 d R
H1C H 0.113(2) 0.876(2) 0.2774(12) 0.023 Uiso 1 1 d R

loop_
_atom_site_aniso_label
_atom_site_aniso_U_11
_atom_site_aniso_U_22
_atom_site_aniso_U_33
_atom_site_aniso_U_23
_atom_site_aniso_U_13
_atom_site_aniso_U_12
F2 0.0206(4) 0.0179(4) 0.0240(4) -0.0032(3) -0.0092(3) 0.0010(3)
F1 0.0236(4) 0.0232(4) 0.0190(4) 0.0058(3) -0.0025(3) -0.0018(3)
F3 0.0209(4) 0.0229(4) 0.0232(4) -0.0035(3) -0.0021(3) 0.0084(3)
O1 0.0223(5) 0.0168(5) 0.0314(6) 0.0025(4) -0.0126(4) -0.0010(4)
N1 0.0154(5) 0.0151(5) 0.0157(5) 0.0017(4) -0.0042(4) -0.0006(4)
C3 0.0151(6) 0.0120(6) 0.0161(6) -0.0016(4) -0.0027(5) -0.0017(4)
C4 0.0161(6) 0.0154(6) 0.0138(6) -0.0012(4) 0.0000(4) -0.0008(5)
C1 0.0176(6) 0.0201(6) 0.0151(6) 0.0010(5) 0.0003(5) -0.0029(5)
C5 0.0149(6) 0.0129(6) 0.0175(6) -0.0022(5) -0.0018(5) -0.0017(5)
C2 0.0130(6) 0.0183(6) 0.0180(6) -0.0002(5) 0.0006(5) -0.0015(5)
C6 0.0146(6) 0.0238(7) 0.0211(6) -0.0023(5) -0.0021(5) 0.0032(5)
B1 0.0159(6) 0.0150(7) 0.0159(7) -0.0010(5) -0.0028(5) 0.0012(5)

loop_
_atom_type_symbol
_atom_type_description
_atom_type_scat_dispersion_real
_atom_type_scat_dispersion_imag
_atom_type_scat_source
C C 0.0033 0.0016 'International Tables Vol C Tables 4.2.6.8 and 6.1.1.4'
H H 0.0000 0.0000 'International Tables Vol C Tables 4.2.6.8 and 6.1.1.4'
B B 0.0013 0.0007 'International Tables Vol C Tables 4.2.6.8 and 6.1.1.4'
N N 0.0061 0.0033 'International Tables Vol C Tables 4.2.6.8 and 6.1.1.4'
F F 0.0171 0.0103 'International Tables Vol C Tables 4.2.6.8 and 6.1.1.4'
O O 0.0106 0.0060 'International Tables Vol C Tables 4.2.6.8 and 6.1.1.4'

loop_
_geom_angle_atom_site_label_1
_geom_angle_atom_site_label_2
_geom_angle_atom_site_label_3
_geom_angle
H1B O1 H1C 106.6(17)
C1 N1 H1 118.7(10)
C5 N1 C1 122.45(11)
C5 N1 H1 118.8(10)
C4 C3 C2 116.87(11)
C4 C3 B1 120.30(11)
C2 C3 B1 122.81(11)
C3 C4 H4 119.0
C5 C4 C3 121.97(11)
C5 C4 H4 119.0
N1 C1 H1A 119.9
N1 C1 C2 120.21(12)
C2 C1 H1A 119.9
N1 C5 C4 118.20(11)
N1 C5 C6 118.05(11)
C4 C5 C6 123.72(11)
C3 C2 H2 119.9
C1 C2 C3 120.29(12)
C1 C2 H2 119.9
C5 C6 H6A 109.5
C5 C6 H6B 109.5
C5 C6 H6C 109.5
H6A C6 H6B 109.5
H6A C6 H6C 109.5
H6B C6 H6C 109.5
F2 B1 C3 109.84(10)
F1 B1 F2 107.04(10)
F1 B1 C3 110.58(10)
F3 B1 F2 107.60(10)
F3 B1 F1 109.67(11)
F3 B1 C3 111.96(10)

loop_
_geom_bond_atom_site_label_1
_geom_bond_atom_site_label_2
_geom_bond_distance
F2 B1 1.4370(16)
F1 B1 1.3991(16)
F3 B1 1.3960(16)
O1 H1B 0.826(19)
O1 H1C 0.845(19)
N1 C1 1.3504(17)
N1 C5 1.3491(17)
N1 H1 0.924(16)
C3 C4 1.3948(17)
C3 C2 1.4065(17)
C3 B1 1.6257(18)
C4 H4 0.9500
C4 C5 1.3862(17)
C1 H1A 0.9500
C1 C2 1.3729(18)
C5 C6 1.4935(17)
C2 H2 0.9500
C6 H6A 0.9800
C6 H6B 0.9800
C6 H6C 0.9800
